data_7001107
loop_
_publ_author_name
'Sahoo, Subash Chandra'
'Ray, Manabendra'

_publ_section_title
;
 Formation of a narrow chiral cavity in bis-copper(ii) complexes of
 ferrocenylmethyl-l-tyrosine and its interaction with achiral guests
;
_journal_issue 17
_journal_name_full 'Dalton Transactions'
_journal_page_first 3230
_journal_page_last 3236
_journal_paper_doi 10.1039/b819915a
_journal_year 2009
_chemical_absolute_configuration syn
_chemical_compound_source synthesized
_chemical_formula_moiety 'C44 H44 Cu Fe2 N4 O6'
_chemical_formula_sum 'C44 H44 Cu Fe2 N4 O6'
_chemical_formula_weight 900.07
_space_group_IT_number 18
_symmetry_cell_setting orthorhombic
_symmetry_Int_Tables_number 18
_symmetry_space_group_name_Hall 'P 2 2ab'
_symmetry_space_group_name_H-M 'P 21 21 2'
_atom_sites_solution_hydrogens geom
_atom_sites_solution_primary direct
_atom_sites_solution_secondary difmap
_audit_creation_method SHELXL-97
_cell_angle_alpha 90.00
_cell_angle_beta 90.00
_cell_angle_gamma 90.00
_cell_formula_units_Z 2
_cell_length_a 10.97160(10)
_cell_length_b 11.74050(10)
_cell_length_c 15.2578(2)
_cell_measurement_reflns_used 9625
_cell_measurement_temperature 296(2)
_cell_measurement_theta_max 27.91
_cell_measurement_theta_min 2.54
_cell_volume 1965.39(4)
_computing_cell_refinement 'Bruker SMART'
_computing_data_collection 'Bruker SMART'
_computing_data_reduction 'Bruker SAINT'
_computing_molecular_graphics 'Bruker SHELXTL'
_computing_publication_material 'Bruker SHELXTL'
_computing_structure_refinement 'SHELXL-97 (Sheldrick, 1997)'
_computing_structure_solution 'SHELXS-97 (Sheldrick, 1990)'
_diffrn_ambient_temperature 296(2)
_diffrn_measured_fraction_theta_full 0.951
_diffrn_measured_fraction_theta_max 0.951
_diffrn_measurement_device_type 'CCD area detector'
_diffrn_measurement_method 'phi and omega scans'
_diffrn_radiation_monochromator graphite
_diffrn_radiation_type MoK\a
_diffrn_radiation_wavelength 0.71073
_diffrn_reflns_av_R_equivalents 0.0229
_diffrn_reflns_av_sigmaI/netI 0.0269
_diffrn_reflns_limit_h_max 13
_diffrn_reflns_limit_h_min -14
_diffrn_reflns_limit_k_max 15
_diffrn_reflns_limit_k_min -15
_diffrn_reflns_limit_l_max 17
_diffrn_reflns_limit_l_min -20
_diffrn_reflns_number 16568
_diffrn_reflns_theta_full 28.28
_diffrn_reflns_theta_max 28.28
_diffrn_reflns_theta_min 2.19
_diffrn_source 'fine-focus sealed tube'
_exptl_absorpt_coefficient_mu 1.320
_exptl_absorpt_correction_type none
_exptl_crystal_colour black
_exptl_crystal_density_diffrn 1.521
_exptl_crystal_density_method 'not measured'
_exptl_crystal_description rod
_exptl_crystal_F_000 930
_exptl_crystal_recrystallization_method 'methanol,slow evaporation'
_exptl_crystal_size_max 0.2
_exptl_crystal_size_mid 0.1
_exptl_crystal_size_min 0.1
_refine_diff_density_max 0.836
_refine_diff_density_min -0.386
_refine_diff_density_rms 0.061
_refine_ls_abs_structure_details 'Flack H D (1983), Acta Cryst. A39, 876-881'
_refine_ls_abs_structure_Flack 0.014(15)
_refine_ls_extinction_method none
_refine_ls_goodness_of_fit_ref 1.035
_refine_ls_hydrogen_treatment mixed
_refine_ls_matrix_type full
_refine_ls_number_parameters 264
_refine_ls_number_reflns 4515
_refine_ls_number_restraints 0
_refine_ls_restrained_S_all 1.035
_refine_ls_R_factor_all 0.0317
_refine_ls_R_factor_gt 0.0279
_refine_ls_shift/su_max 0.001
_refine_ls_shift/su_mean 0.000
_refine_ls_structure_factor_coef Fsqd
_refine_ls_weighting_details 'calc w=1/[\s^2^(Fo^2^)+(0.0400P)^2^+1.0000P] where P=(Fo^2^+2Fc^2^)/3'
_refine_ls_weighting_scheme calc
_refine_ls_wR_factor_gt 0.0809
_refine_ls_wR_factor_ref 0.0822
_reflns_number_gt 4121
_reflns_number_total 4515
_reflns_threshold_expression >2sigma(I)
_cod_data_source_file b819915a.txt
_cod_data_source_block 2_[Cu(S-fTyr)2(Pyz)]
_cod_database_code 7001107

loop_
_symmetry_equiv_pos_as_xyz
'x, y, z'
'-x, -y, z'
'-x+1/2, y+1/2, -z'
'x+1/2, -y+1/2, -z'

loop_
_atom_site_label
_atom_site_type_symbol
_atom_site_fract_x
_atom_site_fract_y
_atom_site_fract_z
_atom_site_U_iso_or_equiv
_atom_site_adp_type
_atom_site_occupancy
_atom_site_symmetry_multiplicity
_atom_site_calc_flag
_atom_site_refinement_flags
_atom_site_disorder_assembly
_atom_site_disorder_group
Cu1 Cu 1.0000 0.0000 0.79665(3) 0.03346(11) Uani 1 2 d S . .
Fe1 Fe 0.67789(4) 0.33643(3) 0.59787(2) 0.03470(10) Uani 1 1 d . . .
C1 C 0.5231(3) 0.2407(3) 0.5822(2) 0.0618(10) Uani 1 1 d . . .
H1 H 0.4733 0.2078 0.6291 0.074 Uiso 1 1 calc R . .
C4 C 0.6691(4) 0.2634(3) 0.4770(2) 0.0592(9) Uani 1 1 d . . .
H4 H 0.7386 0.2485 0.4383 0.071 Uiso 1 1 calc R . .
C3 C 0.5987(3) 0.3652(3) 0.4789(2) 0.0546(9) Uani 1 1 d . . .
H3 H 0.6101 0.4324 0.4416 0.065 Uiso 1 1 calc R . .
C2 C 0.5079(3) 0.3502(3) 0.5434(2) 0.0561(8) Uani 1 1 d . . .
H2 H 0.4458 0.4064 0.5597 0.067 Uiso 1 1 calc R . .
C5 C 0.6231(4) 0.1885(3) 0.5404(2) 0.0620(10) Uani 1 1 d . . .
H5 H 0.6551 0.1125 0.5535 0.074 Uiso 1 1 calc R . .
C7 C 0.7882(3) 0.4715(3) 0.6300(2) 0.0482(8) Uani 1 1 d . . .
H7 H 0.8014 0.5398 0.5944 0.058 Uiso 1 1 calc R . .
C6 C 0.8557(3) 0.3689(2) 0.62480(18) 0.0407(7) Uani 1 1 d . . .
H6 H 0.9246 0.3546 0.5854 0.049 Uiso 1 1 calc R . .
C9 C 0.7076(2) 0.3462(3) 0.72931(16) 0.0374(6) Uani 1 1 d . . .
H9 H 0.6555 0.3130 0.7748 0.045 Uiso 1 1 calc R . .
C8 C 0.6963(3) 0.4572(2) 0.69441(18) 0.0440(7) Uani 1 1 d . . .
H8 H 0.6350 0.5139 0.7112 0.053 Uiso 1 1 calc R . .
C10 C 0.8062(2) 0.2899(2) 0.68640(16) 0.0333(5) Uani 1 1 d . . .
C11 C 0.8492(3) 0.1715(2) 0.70359(19) 0.0388(5) Uani 1 1 d . . .
H11A H 0.8809 0.1398 0.6495 0.047 Uiso 1 1 calc R . .
H11B H 0.7799 0.1254 0.7211 0.047 Uiso 1 1 calc R . .
C12 C 0.9450(2) -0.2348(2) 0.75582(17) 0.0320(5) Uani 1 1 d . . .
H12 H 0.9450 -0.2519 0.6929 0.038 Uiso 1 1 calc R . .
C13 C 0.9482(3) -0.3496(2) 0.80354(18) 0.0364(5) Uani 1 1 d . . .
H13A H 0.8724 -0.3895 0.7924 0.044 Uiso 1 1 calc R . .
H13B H 1.0138 -0.3952 0.7793 0.044 Uiso 1 1 calc R . .
C14 C 0.9663(2) -0.3402(2) 0.90139(17) 0.0349(5) Uani 1 1 d . . .
C15 C 1.0755(3) -0.3671(2) 0.9409(2) 0.0396(6) Uani 1 1 d . . .
H15 H 1.1409 -0.3889 0.9060 0.047 Uiso 1 1 calc R . .
C16 C 1.0912(3) -0.3627(2) 1.0309(2) 0.0419(7) Uani 1 1 d . . .
H16 H 1.1656 -0.3829 1.0556 0.050 Uiso 1 1 calc R . .
C19 C 0.8700(3) -0.3059(3) 0.9570(2) 0.0468(7) Uani 1 1 d . . .
H19 H 0.7950 -0.2866 0.9328 0.056 Uiso 1 1 calc R . .
C17 C 0.9954(3) -0.3280(3) 1.08426(18) 0.0457(6) Uani 1 1 d . . .
C18 C 0.8857(3) -0.3008(3) 1.0458(2) 0.0527(8) Uani 1 1 d . . .
H18 H 0.8208 -0.2785 1.0811 0.063 Uiso 1 1 calc R . .
N1 N 0.9455(2) 0.1627(2) 0.77278(14) 0.0300(4) Uani 1 1 d . . .
N2 N 1.0000 0.0000 0.9484(2) 0.0518(9) Uani 1 2 d S . .
O2 O 0.73012(19) -0.2180(2) 0.76783(16) 0.0509(6) Uani 1 1 d . . .
O1 O 0.83758(18) -0.06201(15) 0.79244(15) 0.0446(5) Uani 1 1 d . . .
C20 C 0.8280(3) -0.1669(2) 0.77413(15) 0.0358(5) Uani 1 1 d . . .
N3 N 1.0000 0.0000 1.1326(3) 0.0778(13) Uani 1 2 d S . .
C25 C 1.0949(4) -0.0276(4) 0.9958(3) 0.0675(11) Uani 1 1 d . . .
H25 H 1.1664 -0.0465 0.9666 0.081 Uiso 1 1 calc R . .
C24 C 1.0960(4) -0.0304(4) 1.0851(3) 0.0775(13) Uani 1 1 d . . .
H24 H 1.1664 -0.0543 1.1137 0.093 Uiso 1 1 calc R . .
O3 O 1.0047(3) -0.3224(3) 1.17320(14) 0.0676(7) Uani 1 1 d . . .
H6A H 1.0729 -0.3432 1.1883 0.101 Uiso 1 1 calc R . .
H5X H 0.918(3) 0.184(3) 0.815(2) 0.032(8) Uiso 1 1 d . . .

loop_
_atom_site_aniso_label
_atom_site_aniso_U_11
_atom_site_aniso_U_22
_atom_site_aniso_U_33
_atom_site_aniso_U_23
_atom_site_aniso_U_13
_atom_site_aniso_U_12
Cu1 0.0299(2) 0.0274(2) 0.0431(2) 0.000 0.000 0.00393(18)
Fe1 0.0374(2) 0.03867(19) 0.02803(16) -0.00333(15) -0.00725(15) 0.00790(16)
C1 0.056(2) 0.072(2) 0.057(2) -0.0067(17) -0.0182(17) -0.0145(17)
C4 0.059(2) 0.077(2) 0.0415(17) -0.0239(16) -0.0151(16) 0.0189(19)
C3 0.056(2) 0.072(2) 0.0354(15) -0.0047(14) -0.0179(14) 0.0142(16)
C2 0.0441(18) 0.074(2) 0.0506(17) -0.0144(15) -0.0177(16) 0.0141(18)
C5 0.076(3) 0.050(2) 0.060(2) -0.0162(16) -0.0285(19) 0.0087(17)
C7 0.059(2) 0.0421(18) 0.0434(15) 0.0108(12) -0.0148(14) -0.0044(13)
C6 0.0398(17) 0.0489(16) 0.0334(13) 0.0062(11) -0.0034(12) -0.0009(12)
C9 0.0377(15) 0.0460(15) 0.0284(12) 0.0003(11) -0.0024(10) 0.0016(12)
C8 0.0553(19) 0.0422(14) 0.0345(13) -0.0069(11) -0.0116(14) 0.0134(12)
C10 0.0320(14) 0.0383(13) 0.0295(12) 0.0007(9) -0.0074(11) 0.0024(10)
C11 0.0384(15) 0.0358(12) 0.0423(13) -0.0020(11) -0.0128(12) 0.0012(11)
C12 0.0326(13) 0.0334(13) 0.0300(12) -0.0035(10) 0.0017(10) 0.0009(10)
C13 0.0398(14) 0.0294(13) 0.0398(13) -0.0041(11) 0.0057(12) -0.0044(10)
C14 0.0377(15) 0.0274(11) 0.0396(13) 0.0022(11) 0.0059(11) -0.0038(10)
C15 0.0338(16) 0.0357(15) 0.0491(16) -0.0028(11) 0.0078(12) 0.0006(10)
C16 0.0340(16) 0.0445(17) 0.0470(16) -0.0039(12) -0.0025(12) 0.0008(11)
C19 0.0379(17) 0.060(2) 0.0424(15) 0.0004(13) 0.0023(13) 0.0087(13)
C17 0.0379(15) 0.0569(16) 0.0423(14) -0.0015(13) -0.0003(14) 0.0007(15)
C18 0.0406(18) 0.075(2) 0.0420(16) -0.0046(14) 0.0073(14) 0.0093(15)
N1 0.0306(11) 0.0287(10) 0.0308(11) -0.0003(9) -0.0025(9) 0.0021(9)
N2 0.047(2) 0.070(2) 0.0382(18) 0.000 0.000 0.005(2)
O2 0.0326(11) 0.0563(13) 0.0637(15) -0.0087(11) 0.0029(10) -0.0084(9)
O1 0.0319(10) 0.0357(10) 0.0661(13) 0.0001(9) 0.0030(10) 0.0032(8)
C20 0.0333(14) 0.0413(13) 0.0328(12) 0.0018(11) 0.0017(11) 0.0006(13)
N3 0.076(3) 0.094(3) 0.063(3) 0.000 0.000 0.006(3)
C25 0.057(2) 0.085(3) 0.061(2) -0.0033(19) 0.0018(18) 0.0053(19)
C24 0.064(3) 0.114(4) 0.054(2) -0.005(2) -0.005(2) 0.014(2)
O3 0.0452(13) 0.114(2) 0.0433(11) -0.0088(13) -0.0014(11) 0.0109(16)

loop_
_atom_type_symbol
_atom_type_description
_atom_type_scat_dispersion_real
_atom_type_scat_dispersion_imag
_atom_type_scat_source
C C 0.0033 0.0016 'International Tables Vol C Tables 4.2.6.8 and 6.1.1.4'
H H 0.0000 0.0000 'International Tables Vol C Tables 4.2.6.8 and 6.1.1.4'
N N 0.0061 0.0033 'International Tables Vol C Tables 4.2.6.8 and 6.1.1.4'
O O 0.0106 0.0060 'International Tables Vol C Tables 4.2.6.8 and 6.1.1.4'
Fe Fe 0.3463 0.8444 'International Tables Vol C Tables 4.2.6.8 and 6.1.1.4'
Cu Cu 0.3201 1.2651 'International Tables Vol C Tables 4.2.6.8 and 6.1.1.4'

loop_
_geom_angle_atom_site_label_1
_geom_angle_atom_site_label_2
_geom_angle_atom_site_label_3
_geom_angle
_geom_angle_site_symmetry_1
_geom_angle_site_symmetry_3
_geom_angle_publ_flag
O1 Cu1 O1 176.18(14) . 2_755 ?
O1 Cu1 N1 84.88(9) . 2_755 ?
O1 Cu1 N1 94.43(8) 2_755 2_755 ?
O1 Cu1 N1 94.43(8) . . ?
O1 Cu1 N1 84.88(9) 2_755 . ?
N1 Cu1 N1 159.38(13) 2_755 . ?
O1 Cu1 N2 91.91(7) . . ?
O1 Cu1 N2 91.91(7) 2_755 . ?
N1 Cu1 N2 100.31(6) 2_755 . ?
N1 Cu1 N2 100.31(6) . . ?
C10 Fe1 C6 41.22(11) . . ?
C10 Fe1 C9 41.15(11) . . ?
C6 Fe1 C9 68.66(11) . . ?
C10 Fe1 C5 105.22(13) . . ?
C6 Fe1 C5 122.10(15) . . ?
C9 Fe1 C5 121.31(14) . . ?
C10 Fe1 C4 121.55(13) . . ?
C6 Fe1 C4 107.94(14) . . ?
C9 Fe1 C4 157.51(13) . . ?
C5 Fe1 C4 40.27(16) . . ?
C10 Fe1 C3 158.99(13) . . ?
C6 Fe1 C3 123.93(14) . . ?
C9 Fe1 C3 159.30(13) . . ?
C5 Fe1 C3 68.44(15) . . ?
C4 Fe1 C3 40.87(14) . . ?
C10 Fe1 C2 157.60(13) . . ?
C6 Fe1 C2 160.46(14) . . ?
C9 Fe1 C2 122.74(13) . . ?
C5 Fe1 C2 67.91(15) . . ?
C4 Fe1 C2 67.84(14) . . ?
C3 Fe1 C2 40.40(14) . . ?
C10 Fe1 C1 120.38(14) . . ?
C6 Fe1 C1 157.32(14) . . ?
C9 Fe1 C1 106.17(14) . . ?
C5 Fe1 C1 40.33(16) . . ?
C4 Fe1 C1 67.93(16) . . ?
C3 Fe1 C1 68.55(16) . . ?
C2 Fe1 C1 40.69(15) . . ?
C10 Fe1 C7 68.86(11) . . ?
C6 Fe1 C7 40.56(12) . . ?
C9 Fe1 C7 68.09(12) . . ?
C5 Fe1 C7 159.26(16) . . ?
C4 Fe1 C7 124.70(16) . . ?
C3 Fe1 C7 109.60(14) . . ?
C2 Fe1 C7 124.91(14) . . ?
C1 Fe1 C7 159.87(15) . . ?
C10 Fe1 C8 68.87(11) . . ?
C6 Fe1 C8 68.32(12) . . ?
C9 Fe1 C8 40.42(12) . . ?
C5 Fe1 C8 157.87(16) . . ?
C4 Fe1 C8 160.86(15) . . ?
C3 Fe1 C8 124.43(13) . . ?
C2 Fe1 C8 109.01(13) . . ?
C1 Fe1 C8 122.92(15) . . ?
C7 Fe1 C8 40.37(13) . . ?
C5 C1 C2 107.2(4) . . ?
C5 C1 Fe1 69.3(2) . . ?
C2 C1 Fe1 69.6(2) . . ?
C5 C1 H1 126.4 . . ?
C2 C1 H1 126.4 . . ?
Fe1 C1 H1 126.4 . . ?
C5 C4 C3 108.5(3) . . ?
C5 C4 Fe1 69.85(18) . . ?
C3 C4 Fe1 69.74(17) . . ?
C5 C4 H4 125.8 . . ?
C3 C4 H4 125.8 . . ?
Fe1 C4 H4 125.8 . . ?
C2 C3 C4 107.0(3) . . ?
C2 C3 Fe1 70.08(18) . . ?
C4 C3 Fe1 69.38(17) . . ?
C2 C3 H3 126.5 . . ?
C4 C3 H3 126.5 . . ?
Fe1 C3 H3 126.5 . . ?
C3 C2 C1 108.6(3) . . ?
C3 C2 Fe1 69.52(19) . . ?
C1 C2 Fe1 69.72(19) . . ?
C3 C2 H2 125.7 . . ?
C1 C2 H2 125.7 . . ?
Fe1 C2 H2 125.7 . . ?
C4 C5 C1 108.7(3) . . ?
C4 C5 Fe1 69.89(19) . . ?
C1 C5 Fe1 70.4(2) . . ?
C4 C5 H5 125.7 . . ?
C1 C5 H5 125.7 . . ?
Fe1 C5 H5 125.7 . . ?
C6 C7 C8 108.1(3) . . ?
C6 C7 Fe1 68.83(17) . . ?
C8 C7 Fe1 69.84(17) . . ?
C6 C7 H7 125.9 . . ?
C8 C7 H7 125.9 . . ?
Fe1 C7 H7 125.9 . . ?
C7 C6 C10 108.4(3) . . ?
C7 C6 Fe1 70.61(18) . . ?
C10 C6 Fe1 69.24(16) . . ?
C7 C6 H6 125.8 . . ?
C10 C6 H6 125.8 . . ?
Fe1 C6 H6 125.8 . . ?
C8 C9 C10 108.7(2) . . ?
C8 C9 Fe1 70.53(15) . . ?
C10 C9 Fe1 69.10(14) . . ?
C8 C9 H9 125.7 . . ?
C10 C9 H9 125.7 . . ?
Fe1 C9 H9 125.7 . . ?
C9 C8 C7 107.9(2) . . ?
C9 C8 Fe1 69.05(15) . . ?
C7 C8 Fe1 69.79(17) . . ?
C9 C8 H8 126.0 . . ?
C7 C8 H8 126.0 . . ?
Fe1 C8 H8 126.0 . . ?
C9 C10 C6 106.8(2) . . ?
C9 C10 C11 126.2(3) . . ?
C6 C10 C11 127.0(3) . . ?
C9 C10 Fe1 69.75(14) . . ?
C6 C10 Fe1 69.54(15) . . ?
C11 C10 Fe1 126.02(18) . . ?
C10 C11 N1 114.2(2) . . ?
C10 C11 H11A 108.7 . . ?
N1 C11 H11A 108.7 . . ?
C10 C11 H11B 108.7 . . ?
N1 C11 H11B 108.7 . . ?
H11A C11 H11B 107.6 . . ?
N1 C12 C13 113.4(2) 2_755 . ?
N1 C12 C20 110.3(2) 2_755 . ?
C13 C12 C20 112.9(2) . . ?
N1 C12 H12 106.6 2_755 . ?
C13 C12 H12 106.6 . . ?
C20 C12 H12 106.6 . . ?
C14 C13 C12 114.1(2) . . ?
C14 C13 H13A 108.7 . . ?
C12 C13 H13A 108.7 . . ?
C14 C13 H13B 108.7 . . ?
C12 C13 H13B 108.7 . . ?
H13A C13 H13B 107.6 . . ?
C15 C14 C19 116.9(3) . . ?
C15 C14 C13 122.0(2) . . ?
C19 C14 C13 121.1(3) . . ?
C14 C15 C16 122.2(3) . . ?
C14 C15 H15 118.9 . . ?
C16 C15 H15 118.9 . . ?
C15 C16 C17 119.8(3) . . ?
C15 C16 H16 120.1 . . ?
C17 C16 H16 120.1 . . ?
C18 C19 C14 120.9(3) . . ?
C18 C19 H19 119.6 . . ?
C14 C19 H19 119.6 . . ?
O3 C17 C18 118.6(3) . . ?
O3 C17 C16 122.7(3) . . ?
C18 C17 C16 118.7(3) . . ?
C19 C18 C17 121.4(3) . . ?
C19 C18 H18 119.3 . . ?
C17 C18 H18 119.3 . . ?
C12 N1 C11 114.0(2) 2_755 . ?
C12 N1 Cu1 109.10(15) 2_755 . ?
C11 N1 Cu1 113.43(17) . . ?
C12 N1 H5X 106(2) 2_755 . ?
C11 N1 H5X 107(2) . . ?
Cu1 N1 H5X 106(2) . . ?
C25 N2 C25 112.9(4) 2_755 . ?
C25 N2 Cu1 123.6(2) 2_755 . ?
C25 N2 Cu1 123.6(2) . . ?
C20 O1 Cu1 116.86(18) . . ?
O2 C20 O1 124.3(3) . . ?
O2 C20 C12 117.3(2) . . ?
O1 C20 C12 118.4(2) . . ?
C24 N3 C24 113.9(5) . 2_755 ?
N2 C25 C24 124.5(4) . . ?
N2 C25 H25 117.8 . . ?
C24 C25 H25 117.8 . . ?
N3 C24 C25 122.1(4) . . ?
N3 C24 H24 118.9 . . ?
C25 C24 H24 118.9 . . ?
C17 O3 H6A 109.5 . . ?

loop_
_geom_bond_atom_site_label_1
_geom_bond_atom_site_label_2
_geom_bond_distance
_geom_bond_site_symmetry_2
_geom_bond_publ_flag
Cu1 O1 1.926(2) . ?
Cu1 O1 1.926(2) 2_755 ?
Cu1 N1 2.035(2) 2_755 ?
Cu1 N1 2.035(2) . ?
Cu1 N2 2.316(4) . ?
Fe1 C10 2.026(2) . ?
Fe1 C6 2.030(3) . ?
Fe1 C9 2.035(2) . ?
Fe1 C5 2.036(3) . ?
Fe1 C4 2.036(3) . ?
Fe1 C3 2.041(3) . ?
Fe1 C2 2.048(3) . ?
Fe1 C1 2.050(4) . ?
Fe1 C7 2.054(3) . ?
Fe1 C8 2.054(3) . ?
C1 C5 1.409(6) . ?
C1 C2 1.425(5) . ?
C1 H1 0.9800 . ?
C4 C5 1.402(6) . ?
C4 C3 1.424(5) . ?
C4 H4 0.9800 . ?
C3 C2 1.412(5) . ?
C3 H3 0.9800 . ?
C2 H2 0.9800 . ?
C5 H5 0.9800 . ?
C7 C6 1.416(4) . ?
C7 C8 1.417(5) . ?
C7 H7 0.9800 . ?
C6 C10 1.428(4) . ?
C6 H6 0.9800 . ?
C9 C8 1.413(4) . ?
C9 C10 1.427(4) . ?
C9 H9 0.9800 . ?
C8 H8 0.9800 . ?
C10 C11 1.492(4) . ?
C11 N1 1.498(3) . ?
C11 H11A 0.9700 . ?
C11 H11B 0.9700 . ?
C12 N1 1.492(3) 2_755 ?
C12 C13 1.532(4) . ?
C12 C20 1.537(4) . ?
C12 H12 0.9800 . ?
C13 C14 1.510(4) . ?
C13 H13A 0.9700 . ?
C13 H13B 0.9700 . ?
C14 C15 1.379(4) . ?
C14 C19 1.413(4) . ?
C15 C16 1.385(4) . ?
C15 H15 0.9300 . ?
C16 C17 1.390(4) . ?
C16 H16 0.9300 . ?
C19 C18 1.368(4) . ?
C19 H19 0.9300 . ?
C17 O3 1.362(3) . ?
C17 C18 1.377(5) . ?
C18 H18 0.9300 . ?
N1 C12 1.492(3) 2_755 ?
N1 H5X 0.76(3) . ?
N2 C25 1.308(4) 2_755 ?
N2 C25 1.308(4) . ?
O2 C20 1.234(3) . ?
O1 C20 1.267(3) . ?
N3 C24 1.327(5) . ?
N3 C24 1.327(5) 2_755 ?
C25 C24 1.363(6) . ?
C25 H25 0.9300 . ?
C24 H24 0.9300 . ?
O3 H6A 0.8200 . ?
